data_4320676
loop_
_publ_author_name
'K. N. Jayaprakash'
'T. Brent Gunnoe'
'Paul D. Boyle'

_publ_contact_author_address
;
North Carolina State University
Department of Chemistry
Campus Box 8204
Raleigh, NC 27695-8204
;
_publ_contact_author_email brent_gunnoe@ncsu.edu
_publ_contact_author_fax '1 (919) 5158909'
_publ_contact_author_name 'T. Brent Gunnoe'
_publ_contact_author_phone '1 (919) 5133704'
_publ_section_title
;
 Preparation of the Octahedral d6Amido Complex TpRu(CO)(PPh3)(NHPh) (Tp =
 Hydridotris(pyrazolyl)borate): Solid-State Structural Characterization
 and Reactivity
;
_journal_name_full 'Inorganic Chemistry'
_journal_page_first 6481
_journal_page_last 6486
_journal_paper_doi 10.1021/ic010785p
_journal_volume 40
_journal_year 2001
_chemical_formula_moiety 'C44.50 H43 B N7 O P Ru '
_chemical_formula_sum 'C44.5 H43 B N7 O P Ru'
_chemical_formula_weight 834.72
_chemical_name_systematic
;
(hydridotris(pyrazolyl)borate)(triphenylphosphine)
(carbonmonoxide)ruthenium(II) phenylamido
;
_space_group_IT_number 14
_symmetry_cell_setting monoclinic
_symmetry_space_group_name_Hall '-P 2ybc'
_symmetry_space_group_name_H-M 'P 1 21/c 1'
_cell_angle_alpha 90.0
_cell_angle_beta 99.292(15)
_cell_angle_gamma 90.0
_cell_formula_units_Z 4
_cell_length_a 12.0038(14)
_cell_length_b 22.169(2)
_cell_length_c 14.9766(19)
_cell_measurement_reflns_used 25
_cell_measurement_temperature 148
_cell_measurement_theta_max 18.00
_cell_measurement_theta_min 16.50
_cell_volume 3933.2(8)
_computing_data_reduction 'NRCVAX DATRD2'
_computing_molecular_graphics NRCVAX
_computing_publication_material 'NRCVAX TABLES Jan 94 Version'
_computing_structure_refinement 'NRCVAX LSTSQ'
_computing_structure_solution SIR92
_diffrn_ambient_temperature 148
_diffrn_measurement_device 'Nonius CAD-4    '
_diffrn_measurement_method 'Omega scan b/P/b        '
_diffrn_radiation_monochromator graphite
_diffrn_radiation_source 'xray tube'
_diffrn_radiation_type 'Molybdenum K\a'
_diffrn_radiation_wavelength .71073
_diffrn_reflns_av_R_equivalents .000
_diffrn_reflns_limit_h_max 14
_diffrn_reflns_limit_h_min -14
_diffrn_reflns_limit_k_max 26
_diffrn_reflns_limit_k_min 0
_diffrn_reflns_limit_l_max 17
_diffrn_reflns_limit_l_min 0
_diffrn_reflns_number 6880
_diffrn_reflns_theta_max 25.00
_diffrn_reflns_theta_min 1.20
_diffrn_standards_decay_% 1.3
_diffrn_standards_interval_time 80
_diffrn_standards_number 3
_exptl_absorpt_coefficient_mu .48
_exptl_absorpt_correction_T_max .9996
_exptl_absorpt_correction_T_min .8950
_exptl_absorpt_correction_type psi-scan
_exptl_absorpt_process_details 'NRCVAX ABSORP'
_exptl_crystal_colour yellow
_exptl_crystal_density_diffrn 1.410
_exptl_crystal_description prism
_exptl_crystal_F_000 1720.21
_exptl_crystal_size_max .38
_exptl_crystal_size_mid .30
_exptl_crystal_size_min .30
_refine_diff_density_max .67
_refine_diff_density_min -.55
_refine_ls_extinction_method none
_refine_ls_goodness_of_fit_obs 1.40
_refine_ls_hydrogen_treatment constr
_refine_ls_matrix_type full
_refine_ls_number_parameters 514
_refine_ls_number_reflns 5452
_refine_ls_R_factor_all .037
_refine_ls_R_factor_obs .037
_refine_ls_shift/esd_max .000
_refine_ls_structure_factor_coef F
_refine_ls_weighting_details '1/(\s^2^(F)+ .0003F^2^) '
_refine_ls_weighting_scheme sigma
_refine_ls_wR_factor_all .039
_refine_ls_wR_factor_obs .039
_reflns_number_observed 5459
_reflns_number_total 6880
_reflns_observed_criterion 'Inet > 1.0\s(Inet)'
_cod_data_source_file ic010785p.cif
_cod_data_source_block 3
_cod_depositor_comments
;
The following automatic conversions were performed:

'_symmetry_cell_setting' value 'Monoclinic' changed to 'monoclinic'
according to the built-in table from CIF Core dictionary named
'cif_core.dic' version 2.4.1 from 2010-06-29.

Automatic conversion script
Id: cif_fix_values 1646 2011-03-28 12:23:43Z adriana 
;
_cod_original_sg_symbol_H-M 'P 21/c'
_cod_original_formula_sum 'C44.50 H43 B N7 O P Ru '
_cod_database_code 4320676

loop_
_symmetry_equiv_pos_as_xyz
x,y,z
-x,-y,-z
-x,1/2+y,1/2-z
x,1/2-y,1/2+z

loop_
_atom_site_label
_atom_site_fract_x
_atom_site_fract_y
_atom_site_fract_z
_atom_site_U_iso_or_equiv
_atom_site_adp_type
_atom_site_calc_flag
_atom_site_refinement_flags
_atom_site_type_symbol
Ru .987697(19) .089695(12) .749462(19) .01641(13) Uani ? . Ru
P .96892(7) .17329(4) .65150(6) .0174(4) Uani ? . P
C1 1.0949(3) .12704(15) .8338(2) .0219(18) Uani ? . C
O1 1.1577(2) .14821(12) .89161(18) .0382(15) Uani ? . O
N1 .8604(2) .11720(12) .82339(17) .0179(13) Uani ? . N
N2 .7799(2) .07654(12) .83812(18) .0200(14) Uani ? . N
N3 .8575(2) .04032(12) .66412(18) .0189(13) Uani ? . N
N4 .7808(2) .00877(12) .70414(18) .0192(14) Uani ? . N
N5 .9987(2) .01168(12) .83198(18) .0195(13) Uani ? . N
N6 .9033(2) -.01468(12) .85125(18) .0205(14) Uani ? . N
N7 1.0998(2) .04549(12) .67997(19) .0237(14) Uani ? . N
B .7866(3) .01027(18) .8078(3) .0223(19) Uani ? . B
C2 .7088(3) .10232(16) .8886(2) .0246(18) Uani ? . C
C3 .7432(3) .16076(16) .9068(2) .0259(18) Uani ? . C
C4 .8380(3) .16808(15) .8652(2) .0231(17) Uani ? . C
C5 .7075(3) -.01965(15) .6405(2) .0239(18) Uani ? . C
C6 .7355(3) -.00710(16) .5567(2) .0259(17) Uani ? . C
C7 .8295(3) .03013(15) .5746(2) .0230(16) Uani ? . C
C8 1.0859(3) -.01840(15) .8783(2) .0233(17) Uani ? . C
C9 1.0470(3) -.06506(16) .9280(2) .0271(18) Uani ? . C
C10 .9315(3) -.06095(15) .9088(2) .0249(18) Uani ? . C
C11 1.2156(3) .04548(17) .6931(2) .0262(19) Uani ? . C
C12 1.2787(3) .09898(18) .7119(3) .037(2) Uani ? . C
C13 1.3955(3) .0989(2) .7206(3) .048(3) Uani ? . C
C14 1.4550(3) .0460(2) .7112(3) .052(3) Uani ? . C
C15 1.3952(3) -.0069(2) .6934(3) .050(3) Uani ? . C
C16 1.2789(3) -.00772(19) .6847(3) .037(2) Uani ? . C
C1a .8412(3) .21852(15) .6529(2) .0185(16) Uani ? . C
C2a .8405(3) .28150(15) .6451(2) .0219(18) Uani ? . C
C3a .7405(3) .31364(16) .6423(2) .0267(18) Uani ? . C
C4a .6405(3) .28356(18) .6462(2) .0301(19) Uani ? . C
C5a .6395(3) .22130(17) .6522(2) .0270(18) Uani ? . C
C6a .7395(3) .18893(16) .6562(2) .0228(17) Uani ? . C
C1b .9589(3) .15686(14) .5299(2) .0194(16) Uani ? . C
C2b .8696(3) .17898(15) .4666(2) .0214(17) Uani ? . C
C3b .8638(3) .16565(16) .3757(2) .0261(18) Uani ? . C
C4b .9456(3) .13062(16) .3460(2) .0285(20) Uani ? . C
C5b 1.0344(3) .10881(16) .4080(2) .0283(18) Uani ? . C
C6b 1.0411(3) .12143(16) .4996(2) .0260(17) Uani ? . C
C1c 1.0809(3) .23048(15) .6690(2) .0217(16) Uani ? . C
C2c 1.1016(3) .26034(15) .7523(2) .0257(18) Uani ? . C
C3c 1.1847(3) .30464(17) .7680(3) .0330(20) Uani ? . C
C4c 1.2476(3) .31960(17) .7017(3) .037(2) Uani ? . C
C5c 1.2273(3) .29072(18) .6188(3) .040(2) Uani ? . C
C6c 1.1440(3) .24673(17) .6021(3) .032(2) Uani ? . C
C1s .4632(4) .2206(2) .4047(3) .053(3) Uani ? . C
C2s .3871(4) .2008(2) .4602(3) .054(3) Uani ? . C
C3s .4053(4) .1474(3) .5054(3) .060(3) Uani ? . C
C4s .5023(4) .1113(2) .4988(3) .057(3) Uani ? . C
C5s .5743(4) .1317(2) .4468(4) .058(3) Uani ? . C
C6s .5549(3) .1853(2) .3978(3) .046(3) Uani ? . C
C7s .4398(5) .2769(3) .3541(4) .084(4) Uani ? . C
H1b .722 -.016 .830 .0323 Uiso ? . H
H2 .646 .083 .908 .0346 Uiso ? . H
H3 .709 .190 .941 .0357 Uiso ? . H
H4 .882 .204 .866 .0325 Uiso ? . H
H5 .646 -.045 .652 .0333 Uiso ? . H
H6 .698 -.021 .499 .0351 Uiso ? . H
H7 .869 .047 .529 .0326 Uiso ? . H
H7n 1.076 .009 .672 .0335 Uiso ? . H
H8 1.164 -.009 .877 .0326 Uiso ? . H
H9 1.091 -.094 .967 .0360 Uiso ? . H
H10 .879 -.087 .933 .0346 Uiso ? . H
H12 1.239 .136 .719 .0481 Uiso ? . H
H13 1.436 .136 .734 .0588 Uiso ? . H
H14 1.536 .046 .717 .0616 Uiso ? . H
H15 1.435 -.044 .687 .0587 Uiso ? . H
H16 1.239 -.045 .674 .0464 Uiso ? . H
H2a .910 .302 .641 .0315 Uiso ? . H
H3a .741 .357 .638 .0362 Uiso ? . H
H4a .572 .306 .645 .0397 Uiso ? . H
H5a .570 .200 .653 .0366 Uiso ? . H
H6a .739 .146 .661 .0325 Uiso ? . H
H2b .812 .204 .486 .0316 Uiso ? . H
H3b .802 .181 .333 .0359 Uiso ? . H
H4b .940 .121 .283 .0389 Uiso ? . H
H5b 1.092 .085 .388 .0394 Uiso ? . H
H6b 1.103 .106 .542 .0362 Uiso ? . H
H2c 1.058 .250 .798 .0352 Uiso ? . H
H3c 1.199 .325 .825 .0420 Uiso ? . H
H4c 1.306 .350 .713 .0467 Uiso ? . H
H5c 1.271 .301 .573 .0507 Uiso ? . H
H6c 1.129 .227 .544 .0425 Uiso ? . H
H2s .322 .225 .467 .0644 Uiso ? . H
H3s .352 .134 .542 .0694 Uiso ? . H
H4s .515 .074 .531 .0656 Uiso ? . H
H5s .642 .109 .443 .0672 Uiso ? . H
H6s .606 .198 .358 .0557 Uiso ? . H
H7sa .501 .285 .322 .0913 Uiso ? . H
H7sb .433 .309 .395 .0913 Uiso ? . H
H7sc .371 .273 .312 .0913 Uiso ? . H
C8s .5309(8) .9696(4) .9989(6) .044(5) Uani ? . C
C9s .5589(4) 1.0034(3) 1.0705(3) .060(3) Uani ? . C
C10s .4795(9) .9448(5) .9091(7) .061(7) Uani ? . C
C11s .5744(6) .9130(3) .9798(5) .087(4) Uani ? . C
C12s .5977(9) .9530(6) 1.0514(10) .071(8) Uani ? . C
H9s .616 .987 1.114 .0605 Uiso ? . H
H10s .450 .926 .852 .0723 Uiso ? . H
H11s .608 .874 .974 .1012 Uiso ? . H
H12s .657 .939 1.098 .0801 Uiso ? . H
H13s .586 1.023 1.127 .0697 Uiso ? . H
H14sa .539 .900 .923 .0969 Uiso ? . H
H14sb .653 .917 .978 .0920 Uiso ? . H
H14sc .560 .885 1.024 .0920 Uiso ? . H

loop_
_atom_site_aniso_label
_atom_site_aniso_U_11
_atom_site_aniso_U_22
_atom_site_aniso_U_33
_atom_site_aniso_U_12
_atom_site_aniso_U_13
_atom_site_aniso_U_23
_atom_site_aniso_type_symbol
Ru .01501(13) .01738(13) .01609(13) .00136(12) .00021(9) .00206(14) Ru
P .0176(4) .0180(5) .0164(4) .0014(3) .0018(3) .0019(3) P
C1 .0230(17) .0211(19) .0213(19) .0014(14) .0022(15) .0063(15) C
O1 .0353(15) .0398(17) .0335(16) -.0073(12) -.0131(12) .0003(13) O
N1 .0189(14) .0177(14) .0166(15) .0021(11) .0016(11) .0015(12) N
N2 .0202(13) .0234(16) .0163(15) .0018(11) .0025(11) -.0003(12) N
N3 .0178(13) .0184(14) .0202(15) .0023(11) .0020(11) -.0004(12) N
N4 .0175(13) .0189(15) .0203(15) .0007(11) .0005(11) .0004(12) N
N5 .0188(14) .0188(15) .0207(15) .0013(11) .0021(11) .0012(12) N
N6 .0221(14) .0197(15) .0190(15) -.0026(12) .0014(11) .0012(12) N
N7 .0220(14) .0237(16) .0249(16) .0026(12) .0021(12) .0005(13) N
B .0199(19) .023(2) .024(2) -.0013(16) .0041(16) .0007(18) B
C2 .0209(16) .035(2) .0183(18) .0053(14) .0031(13) .0027(15) C
C3 .0283(18) .032(2) .0164(17) .0118(16) .0023(14) -.0011(16) C
C4 .0266(18) .0239(19) .0169(17) .0044(14) -.0022(14) .0023(15) C
C5 .0166(16) .0220(18) .031(2) .0001(14) -.0011(14) -.0039(16) C
C6 .0251(18) .0275(20) .0227(19) .0012(15) -.0031(14) -.0038(16) C
C7 .0231(17) .0250(19) .0198(18) .0053(14) .0004(14) -.0025(15) C
C8 .0243(18) .0227(18) .0207(19) .0059(14) -.0033(14) -.0019(15) C
C9 .038(2) .0207(18) .0198(19) .0070(16) -.0053(15) .0032(15) C
C10 .038(2) .0161(17) .0197(19) .0000(15) .0023(15) .0028(15) C
C11 .0236(18) .039(2) .0165(18) .0071(16) .0053(14) .0078(17) C
C12 .0247(18) .043(3) .047(3) .0013(17) .0120(17) .010(2) C
C13 .032(2) .059(3) .055(3) -.009(2) .0128(19) .004(2) C
C14 .025(2) .086(4) .044(3) .011(2) .0048(19) -.011(3) C
C15 .030(2) .073(3) .043(3) .015(2) -.0019(19) -.026(2) C
C16 .0303(20) .051(3) .028(2) .0118(18) .0000(16) -.0136(19) C
C1a .0226(17) .0245(18) .0071(16) .0046(14) -.0014(12) -.0002(14) C
C2a .0264(18) .0242(19) .0139(17) .0009(14) -.0005(13) .0001(15) C
C3a .035(2) .0262(19) .0170(18) .0106(16) -.0002(15) .0012(15) C
C4a .0263(19) .041(2) .0221(20) .0144(17) .0003(15) -.0005(17) C
C5a .0216(17) .035(2) .0228(19) .0035(15) .0000(14) .0023(17) C
C6a .0256(18) .0262(19) .0158(17) .0044(15) .0007(14) .0032(15) C
C1b .0238(17) .0162(16) .0183(17) -.0017(13) .0040(13) .0031(14) C
C2b .0250(17) .0189(18) .0209(18) -.0024(14) .0051(14) .0006(14) C
C3b .0302(19) .029(2) .0188(18) -.0024(16) .0017(14) .0021(16) C
C4b .041(2) .0258(20) .0198(19) -.0035(16) .0084(16) -.0004(16) C
C5b .038(2) .0244(20) .026(2) .0081(15) .0152(16) .0031(16) C
C6b .0287(19) .0255(20) .024(2) .0052(15) .0057(15) .0050(16) C
C1c .0211(17) .0168(17) .0253(19) .0032(14) -.0020(14) .0032(15) C
C2c .0225(17) .0236(19) .030(2) .0049(15) .0003(15) .0030(16) C
C3c .0283(20) .029(2) .039(2) .0046(16) -.0039(17) -.0091(18) C
C4c .029(2) .027(2) .055(3) -.0070(16) .0048(19) -.0002(19) C
C5c .039(2) .036(2) .047(3) -.0118(18) .0173(19) -.002(2) C
C6c .036(2) .029(2) .033(2) -.0076(17) .0072(17) .0003(17) C
C1s .044(3) .056(3) .054(3) .000(2) -.010(2) -.004(3) C
C2s .035(2) .082(4) .046(3) -.014(2) .009(2) -.026(3) C
C3s .046(3) .088(4) .044(3) -.026(3) .004(2) -.012(3) C
C4s .043(3) .071(3) .053(3) -.020(2) -.003(2) -.009(3) C
C5s .051(3) .057(3) .063(3) -.001(2) -.002(2) -.017(3) C
C6s .030(2) .063(3) .044(3) .001(2) .0053(19) -.011(2) C
C7s .061(3) .068(4) .114(5) .003(3) -.015(3) -.003(4) C
C8s .049(6) .054(6) .031(5) -.021(5) .009(4) .002(5) C
C9s .058(3) .072(4) .049(3) -.027(3) .004(2) .007(3) C
C10s .077(7) .042(6) .067(7) -.009(5) .020(6) -.007(5) C
C11s .109(5) .081(4) .084(5) -.014(4) .052(4) -.003(4) C
C12s .040(6) .068(8) .102(10) .000(5) .000(6) .033(8) C

loop_
_atom_type_symbol
_atom_type_description
_atom_type_scat_dispersion_real
_atom_type_scat_dispersion_imag
_atom_type_scat_source
C ? .003 .002 'International Tables Vol. IV Table 2.2B'
H ? .000 .000 'International Tables Vol. IV Table 2.2B'
B ? .001 .001 'International Tables Vol. IV Table 2.2B'
N ? .006 .003 'International Tables Vol. IV Table 2.2B'
O ? .011 .006 'International Tables Vol. IV Table 2.2B'
P ? .102 .094 'International Tables Vol. IV Table 2.2B'
Ru ? -1.259 .836 'International Tables Vol. IV Table 2.2B'

loop_
_geom_angle_atom_site_label_1
_geom_angle_atom_site_label_2
_geom_angle_atom_site_label_3
_geom_angle
_geom_angle_site_symmetry_1
_geom_angle_site_symmetry_2
_geom_angle_site_symmetry_3
_geom_angle_publ_flag
P Ru C1 93.40(10) ? ? ? ?
P Ru N1 95.44(7) ? ? ? ?
P Ru N3 92.47(7) ? ? ? ?
P Ru N5 176.80(7) ? ? ? ?
P Ru N7 93.66(8) ? ? ? ?
C1 Ru N1 89.75(12) ? ? ? ?
C1 Ru N3 173.36(12) ? ? ? ?
C1 Ru N5 89.78(12) ? ? ? ?
C1 Ru N7 96.76(13) ? ? ? ?
N1 Ru N3 86.60(10) ? ? ? ?
N1 Ru N5 84.97(10) ? ? ? ?
N1 Ru N7 168.48(11) ? ? ? ?
N3 Ru N5 84.39(10) ? ? ? ?
N3 Ru N7 85.96(10) ? ? ? ?
N5 Ru N7 85.56(10) ? ? ? ?
Ru P C1a 114.81(11) ? ? ? ?
Ru P C1b 116.45(11) ? ? ? ?
Ru P C1c 117.47(11) ? ? ? ?
C1a P C1b 101.42(14) ? ? ? ?
C1a P C1c 102.41(15) ? ? ? ?
C1b P C1c 101.95(15) ? ? ? ?
Ru C1 O1 174.6(3) ? ? ? ?
Ru N1 N2 118.94(19) ? ? ? ?
Ru N1 C4 134.7(2) ? ? ? ?
N2 N1 C4 106.3(3) ? ? ? ?
N1 N2 B 120.6(2) ? ? ? ?
N1 N2 C2 109.7(3) ? ? ? ?
B N2 C2 129.3(3) ? ? ? ?
Ru N3 N4 118.37(19) ? ? ? ?
Ru N3 C7 135.8(2) ? ? ? ?
N4 N3 C7 105.8(2) ? ? ? ?
N3 N4 B 120.3(2) ? ? ? ?
N3 N4 C5 109.8(3) ? ? ? ?
B N4 C5 129.9(3) ? ? ? ?
Ru N5 N6 120.02(19) ? ? ? ?
Ru N5 C8 132.9(2) ? ? ? ?
N6 N5 C8 106.9(3) ? ? ? ?
N5 N6 B 119.6(3) ? ? ? ?
N5 N6 C10 109.3(3) ? ? ? ?
B N6 C10 131.1(3) ? ? ? ?
Ru N7 C11 130.7(2) ? ? ? ?
N2 B N4 108.7(3) ? ? ? ?
N2 B N6 107.6(3) ? ? ? ?
N4 B N6 107.8(3) ? ? ? ?
N2 C2 C3 108.2(3) ? ? ? ?
C2 C3 C4 105.2(3) ? ? ? ?
N1 C4 C3 110.6(3) ? ? ? ?
N4 C5 C6 108.8(3) ? ? ? ?
C5 C6 C7 104.8(3) ? ? ? ?
N3 C7 C6 110.8(3) ? ? ? ?
N5 C8 C9 110.2(3) ? ? ? ?
C8 C9 C10 104.6(3) ? ? ? ?
N6 C10 C9 109.0(3) ? ? ? ?
N7 C11 C12 121.8(3) ? ? ? ?
N7 C11 C16 122.1(3) ? ? ? ?
C12 C11 C16 116.0(3) ? ? ? ?
C11 C12 C13 121.4(4) ? ? ? ?
C12 C13 C14 121.2(4) ? ? ? ?
C13 C14 C15 118.5(4) ? ? ? ?
C14 C15 C16 121.1(4) ? ? ? ?
C11 C16 C15 121.9(4) ? ? ? ?
P C1a C2a 122.5(2) ? ? ? ?
P C1a C6a 118.8(2) ? ? ? ?
C2a C1a C6a 118.6(3) ? ? ? ?
C1a C2a C3a 120.4(3) ? ? ? ?
C2a C3a C4a 120.2(3) ? ? ? ?
C3a C4a C5a 120.0(3) ? ? ? ?
C4a C5a C6a 120.1(3) ? ? ? ?
C1a C6a C5a 120.7(3) ? ? ? ?
P C1b C2b 121.4(2) ? ? ? ?
P C1b C6b 119.8(2) ? ? ? ?
C2b C1b C6b 118.8(3) ? ? ? ?
C1b C2b C3b 120.3(3) ? ? ? ?
C2b C3b C4b 120.7(3) ? ? ? ?
C3b C4b C5b 119.5(3) ? ? ? ?
C4b C5b C6b 120.5(3) ? ? ? ?
C1b C6b C5b 120.3(3) ? ? ? ?
P C1c C2c 118.4(3) ? ? ? ?
P C1c C6c 123.0(3) ? ? ? ?
C2c C1c C6c 118.6(3) ? ? ? ?
C1c C2c C3c 120.3(3) ? ? ? ?
C2c C3c C4c 120.5(3) ? ? ? ?
C3c C4c C5c 119.8(3) ? ? ? ?
C4c C5c C6c 120.2(4) ? ? ? ?
C1c C6c C5c 120.7(3) ? ? ? ?
C2s C1s C6s 118.4(5) ? ? ? ?
C2s C1s C7s 119.0(5) ? ? ? ?
C6s C1s C7s 122.6(5) ? ? ? ?
C1s C2s C3s 119.9(4) ? ? ? ?
C2s C3s C4s 121.3(4) ? ? ? ?
C3s C4s C5s 117.5(5) ? ? ? ?
C4s C5s C6s 121.8(5) ? ? ? ?
C1s C6s C5s 121.0(4) ? ? ? ?
C8sa C8s C9s 62.8(6) ? ? ? ?
C8sa C8s C9sa 50.9(5) ? ? ? ?
C8sa C8s C10s 102.1(8) ? ? ? ?
C8sa C8s C11s 168.6(8) ? ? ? ?
C8sa C8s C12s 125.4(11) ? ? ? ?
C9s C8s C9sa 113.7(8) ? ? ? ?
C9s C8s C10s 164.9(10) ? ? ? ?
C9s C8s C11s 128.7(9) ? ? ? ?
C9s C8s C12s 62.6(10) ? ? ? ?
C9sa C8s C10s 51.2(6) ? ? ? ?
C9sa C8s C11s 117.7(7) ? ? ? ?
C9sa C8s C12s 176.0(11) ? ? ? ?
C10s C8s C11s 66.5(7) ? ? ? ?
C10s C8s C12s 132.4(12) ? ? ? ?
C11s C8s C12s 66.0(10) ? ? ? ?
C8s C9s C8sa 66.3(6) ? ? ? ?
C8s C9s C10sa 130.5(8) ? ? ? ?
C8s C9s C12s 50.3(8) ? ? ? ?
C8sa C9s C10sa 64.2(7) ? ? ? ?
C8sa C9s C12s 116.6(8) ? ? ? ?
C10sa C9s C12s 179.1(8) ? ? ? ?
C8s C10s C9sa 64.6(6) ? ? ? ?
C8s C10s C11s 54.2(6) ? ? ? ?
C9sa C10s C11s 118.8(8) ? ? ? ?
C8s C11s C10s 59.4(6) ? ? ? ?
C8s C11s C12s 46.0(6) ? ? ? ?
C10s C11s C12s 105.4(7) ? ? ? ?
C8s C12s C9s 67.1(8) ? ? ? ?
C8s C12s C11s 67.9(10) ? ? ? ?
C9s C12s C11s 135.0(10) ? ? ? ?

loop_
_geom_bond_atom_site_label_1
_geom_bond_atom_site_label_2
_geom_bond_distance
_geom_bond_site_symmetry_1
_geom_bond_site_symmetry_2
_geom_bond_publ_flag
Ru P 2.3518(9) ? ? ?
Ru C1 1.847(3) ? ? ?
Ru N1 2.117(3) ? ? ?
Ru N3 2.151(3) ? ? ?
Ru N5 2.117(3) ? ? ?
Ru N7 2.076(3) ? ? ?
P C1a 1.835(3) ? ? ?
P C1b 1.842(3) ? ? ?
P C1c 1.835(3) ? ? ?
C1 O1 1.152(4) ? ? ?
N1 N2 1.365(4) ? ? ?
N1 C4 1.338(4) ? ? ?
N2 B 1.544(5) ? ? ?
N2 C2 1.354(4) ? ? ?
N3 N4 1.369(4) ? ? ?
N3 C7 1.348(4) ? ? ?
N4 B 1.543(5) ? ? ?
N4 C5 1.345(4) ? ? ?
N5 N6 1.358(4) ? ? ?
N5 C8 1.336(4) ? ? ?
N6 B 1.548(5) ? ? ?
N6 C10 1.347(4) ? ? ?
N7 C11 1.372(4) ? ? ?
C2 C3 1.374(5) ? ? ?
C3 C4 1.393(5) ? ? ?
C5 C6 1.378(5) ? ? ?
C6 C7 1.389(5) ? ? ?
C8 C9 1.398(5) ? ? ?
C9 C10 1.372(5) ? ? ?
C11 C12 1.411(5) ? ? ?
C11 C16 1.420(5) ? ? ?
C12 C13 1.387(5) ? ? ?
C13 C14 1.393(7) ? ? ?
C14 C15 1.379(7) ? ? ?
C15 C16 1.381(5) ? ? ?
C1a C2a 1.401(5) ? ? ?
C1a C6a 1.393(5) ? ? ?
C2a C3a 1.390(5) ? ? ?
C3a C4a 1.383(5) ? ? ?
C4a C5a 1.383(5) ? ? ?
C5a C6a 1.392(5) ? ? ?
C1b C2b 1.400(5) ? ? ?
C1b C6b 1.393(5) ? ? ?
C2b C3b 1.384(5) ? ? ?
C3b C4b 1.381(5) ? ? ?
C4b C5b 1.382(5) ? ? ?
C5b C6b 1.389(5) ? ? ?
C1c C2c 1.399(5) ? ? ?
C1c C6c 1.397(5) ? ? ?
C2c C3c 1.392(5) ? ? ?
C3c C4c 1.381(6) ? ? ?
C4c C5c 1.384(6) ? ? ?
C5c C6c 1.390(5) ? ? ?
C1s C2s 1.402(7) ? ? ?
C1s C6s 1.367(6) ? ? ?
C1s C7s 1.465(8) ? ? ?
C2s C3s 1.362(8) ? ? ?
C3s C4s 1.430(8) ? ? ?
C4s C5s 1.333(8) ? ? ?
C5s C6s 1.395(7) ? ? ?
C8s C8sa 1.54(2) ? ? ?
C8s C9s 1.307(11) ? ? ?
C8s C9sa 1.497(11) ? ? ?
C8s C10s 1.491(14) ? ? ?
C8s C11s 1.405(12) ? ? ?
C8s C12s 1.092(15) ? ? ?
C9s C8sa 1.497(11) ? ? ?
C9s C10sa 1.292(13) ? ? ?
C9s C12s 1.260(15) ? ? ?
C10s C9sa 1.292(13) ? ? ?
C10s C11s 1.589(14) ? ? ?
C11s C12s 1.385(17) ? ? ?
